data_7234290
loop_
_publ_author_name
'Poopathy Kathirgamanathan'
'Sivagnanasundram Surendrakumar'
'Seenivasagam Ravichandran'
'Muttulingam Kumaraverl'
'Juan Antipan Lara'
'Subramaniam Ganeshamurugan'
'Lisa M. Bushby'
'Jeremiah P. Tidey'
'Alexander J. Blake'

_publ_section_title
;
 Energy level tuning of blue emitting and electron transporting vinylene
 bis(vinyl quinolinyl)benzene derivatives: synthesis, characterisation,
 thin film characterisation and performance in OLEDs
;
_journal_name_full 'Journal of Materials Chemistry C'
_journal_page_first 6652
_journal_page_last 6667
_journal_paper_doi 10.1039/C5TC00932D
_journal_volume 3
_journal_year 2015
_chemical_formula_moiety 'C40 H28 N2'
_chemical_formula_sum 'C40 H28 N2'
_chemical_formula_weight 536.68
_space_group_crystal_system monoclinic
_space_group_IT_number 14
_space_group_name_Hall '-P 2ybc'
_space_group_name_H-M_alt 'P 1 21/c 1'
_symmetry_Int_Tables_number 14
_cell_angle_alpha 90
_cell_angle_beta 90.936(4)
_cell_angle_gamma 90
_cell_formula_units_Z 2
_cell_length_a 28.8720(15)
_cell_length_b 7.3042(3)
_cell_length_c 6.3633(3)
_cell_measurement_reflns_used 2674
_cell_measurement_temperature 120(2)
_cell_measurement_theta_max 74.584
_cell_measurement_theta_min 3.039
_cell_volume 1341.76(11)
_computing_cell_refinement
;
CrysAlisPro, Agilent Technologies,
Version 1.171.36.28a (release 18-03-2013 CrysAlis171 .NET)
(compiled Mar 18 2013,11:47:30)
;
_computing_data_collection
;
CrysAlisPro, Agilent Technologies,
Version 1.171.36.28a (release 18-03-2013 CrysAlis171 .NET)
(compiled Mar 18 2013,11:47:30)
;
_computing_data_reduction
;
CrysAlisPro, Agilent Technologies,
Version 1.171.36.28a (release 18-03-2013 CrysAlis171 .NET)
(compiled Mar 18 2013,11:47:30)
;
_computing_molecular_graphics
;
MERCURY, C. F. Macrae, P. R. Edgington, P. McCabe, E. Pidcock, 
G. P. Shields, R. Taylor, M. Towler and J. van de Streek, 
J. Appl. Crystallogr. 2006, 39, 453.
;
_computing_publication_material
;
OLEX2, L. J. Bourhis, O. V. Dolomanov, R. J. Gildea, J. A. K. Howard
and H. Puschmann, Acta Crystallogr., Sect. A 2015, 71, 59. 
;
_computing_structure_refinement
;
SHELXL, G. M. Sheldrick, Acta Crystallogr., Sect. A 2015, 71, 3.
;
_computing_structure_solution
;
SHELXS, G. M. Sheldrick, Acta Crystallogr., Sect. A 2008, 64, 112.
;
_diffrn_ambient_temperature 120(2)
_diffrn_detector_area_resol_mean 10.3271
_diffrn_measured_fraction_theta_full 0.9966
_diffrn_measured_fraction_theta_max 0.9677
_diffrn_measurement_device_type 'GV1000, Atlas'
_diffrn_measurement_method '\w scans'
_diffrn_orient_matrix_UB_11 0.0515121000
_diffrn_orient_matrix_UB_12 0.0478140000
_diffrn_orient_matrix_UB_13 0.0354956000
_diffrn_orient_matrix_UB_21 0.0075325000
_diffrn_orient_matrix_UB_22 -0.0056324000
_diffrn_orient_matrix_UB_23 -0.2390233000
_diffrn_orient_matrix_UB_31 -0.0117990000
_diffrn_orient_matrix_UB_32 0.2053071000
_diffrn_orient_matrix_UB_33 -0.0149280000
_diffrn_radiation_monochromator mirror
_diffrn_radiation_type 'Cu K\a'
_diffrn_radiation_wavelength 1.5418
_diffrn_reflns_av_R_equivalents 0.0288
_diffrn_reflns_av_unetI/netI 0.0279
_diffrn_reflns_limit_h_max 36
_diffrn_reflns_limit_h_min -36
_diffrn_reflns_limit_k_max 8
_diffrn_reflns_limit_k_min -5
_diffrn_reflns_limit_l_max 7
_diffrn_reflns_limit_l_min -7
_diffrn_reflns_number 8368
_diffrn_reflns_theta_full 74.9072
_diffrn_reflns_theta_max 74.91
_diffrn_reflns_theta_min 3.06
_diffrn_source 'GV1000 (Cu) X-ray Source'
_exptl_absorpt_coefficient_mu 0.590
_exptl_absorpt_correction_T_max 1.009
_exptl_absorpt_correction_T_min 0.990
_exptl_absorpt_correction_type gaussian
_exptl_absorpt_process_details
;
CrysAlisPro, Agilent Technologies,
Version 1.171.36.28a (release 18-03-2013 CrysAlis171 .NET)
(compiled Mar 18 2013,11:47:30)
Numerical absorption correction based on gaussian integration over
			a multifaceted crystal model
;
_exptl_crystal_colour yellow-green
_exptl_crystal_density_diffrn 1.3283
_exptl_crystal_description rod
_exptl_crystal_F_000 565.5789
_exptl_crystal_size_max 0.0647
_exptl_crystal_size_mid 0.0557
_exptl_crystal_size_min 0.0197
_refine_diff_density_max 0.34
_refine_diff_density_min -0.32
_refine_diff_density_rms 0.06
_refine_ls_d_res_high 0.7985
_refine_ls_d_res_low 14.4341
_refine_ls_goodness_of_fit_ref 1.04
_refine_ls_hydrogen_treatment mixed
_refine_ls_matrix_type full
_refine_ls_number_constraints 28
_refine_ls_number_parameters 189
_refine_ls_number_reflns 2646
_refine_ls_number_restraints 0
_refine_ls_restrained_S_all 1.04
_refine_ls_R_factor_all 0.0606
_refine_ls_R_factor_gt 0.0460
_refine_ls_shift/su_max 0.0007
_refine_ls_shift/su_mean 0.0002
_refine_ls_structure_factor_coef Fsqd
_refine_ls_weighting_details 'w=1/[\s^2^(Fo^2^)+(0.0651P)^2^+0.4607P] where P=(Fo^2^+2Fc^2^)/3'
_refine_ls_weighting_scheme calc
_refine_ls_wR_factor_ref 0.129
_reflns_Friedel_coverage 0.0
_reflns_limit_h_max 36
_reflns_limit_h_min -35
_reflns_limit_k_max 8
_reflns_limit_k_min -8
_reflns_limit_l_max 7
_reflns_limit_l_min -7
_reflns_number_gt 2089
_reflns_number_total 2646
_reflns_threshold_expression I>=2u(I)
_cod_data_source_file J-Mater-Chem-C-2015-3-6652.cif
_cod_data_source_block E278-Ph-St
_cod_original_cell_volume 1341.77(11)
_cod_database_code 7234290
_chemical_oxdiff_formula 'C40 H28 N2'
_chemical_oxdiff_usercomment 'PKAJBE, #12822, for JPT/AJB/PK, mounted in fomblin on micromount.'
_reflns_odcompleteness_completeness 99.66
_reflns_odcompleteness_iscentric 1
_reflns_odcompleteness_theta 67.13
_olex2_refinement_description
;
1. Fixed Uiso
 At 1.2 times of:
  All C(H) groups
2.a Aromatic/amide H refined with riding coordinates:
 C6(H6), C8(H8), C10(H10), C11(H11), C12(H12), C13(H13), C14(H14), C15(H15),
 C16(H16), C17(H17), C18(H18), C19(H19), C20(H20), C21(H21)
;

loop_
_space_group_symop_id
_space_group_symop_operation_xyz
1 x,y,z
2 -x,y+1/2,-z+1/2
3 -x,-y,-z
4 x,-y-1/2,z-1/2

loop_
_atom_site_label
_atom_site_type_symbol
_atom_site_fract_x
_atom_site_fract_y
_atom_site_fract_z
_atom_site_U_iso_or_equiv
_atom_site_adp_type
_atom_site_occupancy
_atom_site_refinement_flags_posn
N1 N 0.68291(4) 0.47072(19) 0.1608(2) 0.0210(3) Uani 1.000000 .
C2 C 0.72685(5) 0.4750(2) 0.0832(2) 0.0187(3) Uani 1.000000 .
C3 C 0.73659(5) 0.5309(2) -0.1261(2) 0.0188(3) Uani 1.000000 .
C4 C 0.81947(5) 0.4918(2) -0.0593(2) 0.0184(3) Uani 1.000000 .
C5 C 0.64835(5) 0.5202(2) 0.0332(2) 0.0207(3) Uani 1.000000 .
C6 C 0.90223(5) 0.3865(2) -0.0344(2) 0.0206(3) Uani 1.000000 .
H6 H 0.89412(5) 0.3092(2) 0.0751(2) 0.0247(4) Uiso 1.000000 R
C7 C 0.86833(5) 0.4959(2) -0.1308(2) 0.0185(3) Uani 1.000000 .
C8 C 0.80904(5) 0.4358(2) 0.1497(2) 0.0203(3) Uani 1.000000 .
H8 H 0.83312(5) 0.4049(2) 0.2419(2) 0.0244(4) Uiso 1.000000 R
C9 C 0.54419(5) 0.4953(2) 0.4061(2) 0.0200(3) Uani 1.000000 .
C10 C 0.78314(5) 0.5385(2) -0.1916(2) 0.0196(3) Uani 1.000000 .
H10 H 0.78938(5) 0.5761(2) -0.3279(2) 0.0235(4) Uiso 1.000000 R
C11 C 0.94797(5) 0.3917(2) -0.1001(2) 0.0214(3) Uani 1.000000 .
H11 H 0.97018(5) 0.3188(2) -0.0335(2) 0.0257(4) Uiso 1.000000 R
C12 C 0.76433(6) 0.4268(2) 0.2172(2) 0.0209(3) Uani 1.000000 .
H12 H 0.75855(6) 0.3883(2) 0.3536(2) 0.0251(4) Uiso 1.000000 R
C13 C 0.65503(5) 0.5715(2) -0.1798(2) 0.0222(3) Uani 1.000000 .
H13 H 0.62969(5) 0.6019(2) -0.2649(2) 0.0266(4) Uiso 1.000000 R
C14 C 0.69858(5) 0.5760(2) -0.2591(2) 0.0215(3) Uani 1.000000 .
H14 H 0.70322(5) 0.6083(2) -0.3986(2) 0.0258(4) Uiso 1.000000 R
C15 C 0.88154(5) 0.6080(2) -0.2976(2) 0.0220(3) Uani 1.000000 .
H15 H 0.85947(5) 0.6810(2) -0.3649(2) 0.0264(4) Uiso 1.000000 R
C16 C 0.53677(5) 0.4181(2) 0.6048(2) 0.0211(3) Uani 1.000000 .
H16 H 0.56142(5) 0.3632(2) 0.6764(2) 0.0254(4) Uiso 1.000000 R
C17 C 0.50631(5) 0.5783(2) 0.3035(2) 0.0218(4) Uani 1.000000 .
H17 H 0.51020(5) 0.6315(2) 0.1722(2) 0.0262(4) Uiso 1.000000 R
C18 C 0.92722(5) 0.6121(2) -0.3644(2) 0.0236(4) Uani 1.000000 .
H18 H 0.93536(5) 0.6867(2) -0.4764(2) 0.0283(4) Uiso 1.000000 R
C19 C 0.96055(5) 0.5051(2) -0.2644(2) 0.0226(4) Uani 1.000000 .
H19 H 0.99118(5) 0.5094(2) -0.3073(2) 0.0272(4) Uiso 1.000000 R
C20 C 0.60130(5) 0.5290(2) 0.1176(3) 0.0222(3) Uani 1.000000 .
H20 H 0.57756(5) 0.5690(2) 0.0283(3) 0.0266(4) Uiso 1.000000 R
C21 C 0.59038(5) 0.4835(2) 0.3145(2) 0.0212(3) Uani 1.000000 .
H21 H 0.61425(5) 0.4404(2) 0.4010(2) 0.0254(4) Uiso 1.000000 R

loop_
_atom_site_aniso_label
_atom_site_aniso_U_11
_atom_site_aniso_U_22
_atom_site_aniso_U_33
_atom_site_aniso_U_12
_atom_site_aniso_U_13
_atom_site_aniso_U_23
N1 0.0232(6) 0.0187(7) 0.0212(7) -0.0006(5) 0.0025(5) 0.0007(5)
C2 0.0212(7) 0.0156(8) 0.0193(7) -0.0002(6) 0.0029(5) -0.0023(6)
C3 0.0229(7) 0.0153(8) 0.0184(7) -0.0003(6) 0.0019(5) -0.0012(6)
C4 0.0223(7) 0.0131(7) 0.0199(7) -0.0009(6) 0.0021(6) -0.0011(6)
C5 0.0221(7) 0.0185(8) 0.0215(8) -0.0009(6) 0.0013(6) -0.0018(6)
C6 0.0253(8) 0.0185(8) 0.0179(7) -0.0011(6) 0.0002(6) 0.0007(6)
C7 0.0226(7) 0.0157(8) 0.0173(7) -0.0010(6) 0.0006(5) -0.0032(6)
C8 0.0242(7) 0.0177(8) 0.0190(7) 0.0014(6) -0.0012(6) 0.0008(6)
C9 0.0221(7) 0.0169(8) 0.0213(7) -0.0025(6) 0.0022(6) -0.0027(6)
C10 0.0244(7) 0.0159(8) 0.0183(7) -0.0009(6) 0.0014(6) -0.0007(6)
C11 0.0228(8) 0.0205(8) 0.0210(7) 0.0018(6) -0.0028(6) -0.0021(6)
C12 0.0272(8) 0.0191(8) 0.0166(7) 0.0006(6) 0.0024(6) 0.0018(6)
C13 0.0221(7) 0.0221(8) 0.0223(8) 0.0004(6) -0.0018(6) 0.0003(6)
C14 0.0261(8) 0.0204(8) 0.0180(7) 0.0003(6) 0.0005(6) 0.0011(6)
C15 0.0241(8) 0.0205(8) 0.0214(8) 0.0010(6) 0.0008(6) 0.0013(6)
C16 0.0223(7) 0.0196(8) 0.0215(7) 0.0014(6) -0.0007(6) 0.0008(6)
C17 0.0257(8) 0.0212(8) 0.0186(7) -0.0009(6) 0.0018(6) 0.0020(6)
C18 0.0274(8) 0.0234(9) 0.0201(7) -0.0033(6) 0.0030(6) 0.0017(6)
C19 0.0213(7) 0.0254(9) 0.0214(7) -0.0024(6) 0.0035(6) -0.0038(6)
C20 0.0207(7) 0.0224(8) 0.0234(8) 0.0002(6) 0.0003(6) -0.0010(7)
C21 0.0206(7) 0.0199(8) 0.0231(8) -0.0003(6) 0.0001(6) -0.0013(6)

loop_
_atom_type_symbol
_atom_type_scat_dispersion_real
_atom_type_scat_dispersion_imag
_atom_type_scat_Cromer_Mann_a1
_atom_type_scat_Cromer_Mann_a2
_atom_type_scat_Cromer_Mann_a3
_atom_type_scat_Cromer_Mann_a4
_atom_type_scat_Cromer_Mann_b1
_atom_type_scat_Cromer_Mann_b2
_atom_type_scat_Cromer_Mann_b3
_atom_type_scat_Cromer_Mann_b4
_atom_type_scat_Cromer_Mann_c
_atom_type_scat_source
_atom_type_scat_dispersion_source
H 0.00000 0.00000 0.49300 0.32291 0.14019 0.04081 10.51090 26.12570 3.14236 57.79970 0.0030380000826 'International Tables Volume C Table 6.1.1.4 (pp. 500-502)' 'Henke, Gullikson and Davis, At. Data and Nucl. Data Tables, 1993, 54, 2'
C 0.01920 0.00962 2.31000 1.02000 1.58860 0.86500 20.84390 10.20750 0.56870 51.65120 0.215599998832 'International Tables Volume C Table 6.1.1.4 (pp. 500-502)' 'Henke, Gullikson and Davis, At. Data and Nucl. Data Tables, 1993, 54, 2'
N 0.03256 0.01839 12.21260 3.13220 2.01250 1.16630 0.00570 9.89330 28.99750 0.58260 -11.5290002823 'International Tables Volume C Table 6.1.1.4 (pp. 500-502)' 'Henke, Gullikson and Davis, At. Data and Nucl. Data Tables, 1993, 54, 2'

loop_
_exptl_crystal_face_index_h
_exptl_crystal_face_index_k
_exptl_crystal_face_index_l
_exptl_crystal_face_perp_dist
_exptl_oxdiff_crystal_face_indexfrac_h
_exptl_oxdiff_crystal_face_indexfrac_k
_exptl_oxdiff_crystal_face_indexfrac_l
_exptl_oxdiff_crystal_face_x
_exptl_oxdiff_crystal_face_y
_exptl_oxdiff_crystal_face_z
3 0 -4 0.0279 3.0078 -0.0003 -4.0005 0.0129 0.9789 0.0242
-3 0 4 0.0279 -3.0078 0.0003 4.0005 -0.0129 -0.9789 -0.0242
-4 5 0 0.0165 -3.9981 4.9977 -0.0010 0.0330 -0.0580 1.0732
5 -4 -1 0.0359 5.0008 -3.9982 -0.9993 0.0310 0.2990 -0.8649
18 1 1 0.0098 18.0043 1.0001 1.0006 1.0108 -0.1092 -0.0220
-18 -1 -1 0.0098 -18.0043 -1.0001 -1.0006 -1.0108 0.1092 0.0220

loop_
_geom_angle_atom_site_label_1
_geom_angle_atom_site_label_2
_geom_angle_atom_site_label_3
_geom_angle
_geom_angle_site_symmetry_1
_geom_angle_site_symmetry_3
C5 N1 C2 117.71(13) . .
C3 C2 N1 122.81(14) . .
C12 C2 N1 118.80(14) . .
C12 C2 C3 118.37(13) . .
C10 C3 C2 119.33(14) . .
C14 C3 C2 117.59(13) . .
C14 C3 C10 123.09(14) . .
C8 C4 C7 120.34(13) . .
C10 C4 C7 121.61(14) . .
C10 C4 C8 118.04(13) . .
C13 C5 N1 122.88(14) . .
C20 C5 N1 118.60(14) . .
C20 C5 C13 118.48(14) . .
C11 C6 C7 120.93(15) . .
C6 C7 C4 120.98(14) . .
C15 C7 C4 120.97(14) . .
C15 C7 C6 118.04(14) . .
C12 C8 C4 121.36(14) . .
C17 C9 C16 117.60(14) . .
C21 C9 C16 119.16(14) . .
C21 C9 C17 123.23(15) . .
C4 C10 C3 121.84(14) . .
C19 C11 C6 120.23(14) . .
C8 C12 C2 121.05(14) . .
C14 C13 C5 119.97(15) . .
C13 C14 C3 118.96(15) . .
C18 C15 C7 121.05(15) . .
C17 C16 C9 121.61(15) 3_666 .
C16 C17 C9 120.79(15) 3_666 .
C19 C18 C15 120.10(15) . .
C18 C19 C11 119.63(14) . .
C21 C20 C5 124.33(15) . .
C20 C21 C9 125.92(15) . .

loop_
_geom_bond_atom_site_label_1
_geom_bond_atom_site_label_2
_geom_bond_distance
_geom_bond_site_symmetry_2
N1 C2 1.3693(19) .
N1 C5 1.326(2) .
C2 C3 1.425(2) .
C2 C12 1.412(2) .
C3 C10 1.415(2) .
C3 C14 1.414(2) .
C4 C7 1.490(2) .
C4 C8 1.429(2) .
C4 C10 1.377(2) .
C5 C13 1.422(2) .
C5 C20 1.470(2) .
C6 C7 1.397(2) .
C6 C11 1.392(2) .
C7 C15 1.398(2) .
C8 C12 1.368(2) .
C9 C16 1.404(2) .
C9 C17 1.402(2) .
C9 C21 1.467(2) .
C11 C19 1.387(2) .
C13 C14 1.363(2) .
C15 C18 1.393(2) .
C16 C17 1.383(2) 3_666
C18 C19 1.386(2) .
C20 C21 1.339(2) .
